data_7223449
loop_
_publ_author_name
'Wang, Zhi-Nan'
'Xu, Xue-Ting'
'Lv, Xiao'
'Bai, Feng-Ying'
'Liu, Shu-Qing'
'Xing, Yong-Heng'

_publ_section_title
;
 Synthesis, crystal structure, fluorescence and antimicrobial activity of
 a series of rare-earth complexes based on indolebutyric acid
;
_journal_issue 126
_journal_name_full 'RSC Adv.'
_journal_page_first 104263
_journal_paper_doi 10.1039/C5RA19376A
_journal_volume 5
_journal_year 2015
_chemical_formula_sum 'C96 H80 N14 O14 Sm2'
_chemical_formula_weight 1954.44
_chemical_name_systematic
; 
 ? 
;
_space_group_IT_number 2
_symmetry_cell_setting triclinic
_symmetry_space_group_name_Hall '-P 1'
_symmetry_space_group_name_H-M 'P -1'
_atom_sites_solution_hydrogens geom
_atom_sites_solution_primary direct
_atom_sites_solution_secondary difmap
_audit_creation_method SHELXL-97
_audit_update_record
;
2015-11-09 deposited with the CCDC.
2015-11-20 downloaded from the CCDC.
;
_cell_angle_alpha 101.229(2)
_cell_angle_beta 98.590(2)
_cell_angle_gamma 100.386(2)
_cell_formula_units_Z 1
_cell_length_a 11.7356(10)
_cell_length_b 13.5161(11)
_cell_length_c 13.8113(11)
_cell_measurement_reflns_used 1874
_cell_measurement_temperature 293(2)
_cell_measurement_theta_max 28.22
_cell_measurement_theta_min 1.53
_cell_volume 2074.6(3)
_computing_cell_refinement 'Bruker SMART'
_computing_data_collection 'Bruker SMART'
_computing_data_reduction 'Bruker SAINT'
_computing_molecular_graphics 'Bruker SHELXTL'
_computing_publication_material 'Bruker SHELXTL'
_computing_structure_refinement 'SHELXL-97 (Sheldrick, 1997)'
_computing_structure_solution 'SHELXS-97 (Sheldrick, 1990)'
_diffrn_ambient_temperature 293(2)
_diffrn_measured_fraction_theta_full 0.990
_diffrn_measured_fraction_theta_max 0.990
_diffrn_measurement_device_type 'Bruker AXS SMART APEX II CCD'
_diffrn_measurement_method '\w scans'
_diffrn_radiation_monochromator graphite
_diffrn_radiation_source 'fine-focus sealed tube'
_diffrn_radiation_type MoK\a
_diffrn_radiation_wavelength 0.71073
_diffrn_reflns_av_R_equivalents 0.0584
_diffrn_reflns_av_sigmaI/netI 0.0887
_diffrn_reflns_limit_h_max 13
_diffrn_reflns_limit_h_min -13
_diffrn_reflns_limit_k_max 13
_diffrn_reflns_limit_k_min -16
_diffrn_reflns_limit_l_max 14
_diffrn_reflns_limit_l_min -16
_diffrn_reflns_number 11109
_diffrn_reflns_theta_full 25.00
_diffrn_reflns_theta_max 25.00
_diffrn_reflns_theta_min 1.53
_diffrn_standards_decay_% 0
_diffrn_standards_interval_count 0
_diffrn_standards_interval_time 0
_diffrn_standards_number 0
_exptl_absorpt_coefficient_mu 1.479
_exptl_absorpt_correction_T_max 0.8310
_exptl_absorpt_correction_T_min 0.5558
_exptl_absorpt_correction_type multi-scan
_exptl_absorpt_process_details sadabs
_exptl_crystal_colour colorless
_exptl_crystal_density_diffrn 1.564
_exptl_crystal_density_method 'not measured'
_exptl_crystal_description block
_exptl_crystal_F_000 990
_exptl_crystal_size_max 0.45
_exptl_crystal_size_mid 0.30
_exptl_crystal_size_min 0.13
_refine_diff_density_max 1.197
_refine_diff_density_min -0.694
_refine_diff_density_rms 0.149
_refine_ls_extinction_method none
_refine_ls_goodness_of_fit_ref 1.035
_refine_ls_hydrogen_treatment mixed
_refine_ls_matrix_type full
_refine_ls_number_parameters 587
_refine_ls_number_reflns 7226
_refine_ls_number_restraints 22
_refine_ls_restrained_S_all 1.036
_refine_ls_R_factor_all 0.0625
_refine_ls_R_factor_gt 0.0498
_refine_ls_shift/su_max 0.001
_refine_ls_shift/su_mean 0.000
_refine_ls_structure_factor_coef Fsqd
_refine_ls_weighting_details 'calc w=1/[\s^2^(Fo^2^)+(0.0460P)^2^+0.0000P] where P=(Fo^2^+2Fc^2^)/3'
_refine_ls_weighting_scheme calc
_refine_ls_wR_factor_gt 0.1060
_refine_ls_wR_factor_ref 0.1247
_reflns_number_gt 6059
_reflns_number_total 7226
_reflns_threshold_expression >2sigma(I)
_cod_data_source_file c5ra19376a2.cif
_cod_data_source_block x
_cod_depositor_comments
;
The following automatic conversions were performed:

'_symmetry_cell_setting' value 'Triclinic' changed to 'triclinic'
according to
/usr/data/users/saulius/crontab/automatic-downloads/rss-feeds/RSC/lib/dictionaries/cif_core.dic
dictionary named 'cif_core.dic' version 2.4.2 from 2011-04-26.

Automatic conversion script
Id: cif_fix_values 4268 2015-11-12 08:31:59Z antanas 
;
_cod_original_sg_symbol_H-M P-1
_cod_database_code 7223449

loop_
_symmetry_equiv_pos_as_xyz
'x, y, z'
'-x, -y, -z'

loop_
_atom_site_label
_atom_site_type_symbol
_atom_site_fract_x
_atom_site_fract_y
_atom_site_fract_z
_atom_site_U_iso_or_equiv
_atom_site_adp_type
_atom_site_occupancy
_atom_site_symmetry_multiplicity
_atom_site_calc_flag
_atom_site_refinement_flags
_atom_site_disorder_assembly
_atom_site_disorder_group
O7 O 0.1297(14) 0.1865(12) 0.2310(10) 0.133(6) Uani 0.584(19) 1 d PDU A 1
O5 O 0.2286(17) 0.0782(13) 0.2166(13) 0.159(7) Uani 0.584(19) 1 d PDU A 1
O7B O 0.203(3) 0.2126(11) 0.1850(18) 0.138(9) Uani 0.416(19) 1 d PDU A 2
O5B O 0.2660(11) 0.143(3) 0.1716(17) 0.188(15) Uani 0.416(19) 1 d PD A 2
Sm1 Sm 0.58332(3) 0.14278(2) 0.52068(2) 0.03988(12) Uani 1 1 d . . .
O1 O 0.5354(4) 0.1096(3) 0.6753(3) 0.0459(10) Uani 1 1 d . . .
O2 O 0.4511(4) -0.0575(3) 0.6499(3) 0.0482(10) Uani 1 1 d . . .
O3 O 0.3871(4) 0.1882(3) 0.5174(3) 0.0543(11) Uani 1 1 d . . .
O4 O 0.3757(3) 0.0218(3) 0.4740(3) 0.0433(9) Uani 1 1 d . . .
N1 N 0.7797(4) 0.2085(4) 0.4555(4) 0.0489(13) Uani 1 1 d . . .
N2 N 0.7901(4) 0.1813(4) 0.6451(3) 0.0465(12) Uani 1 1 d . . .
N3 N 0.6342(4) 0.3340(3) 0.6257(3) 0.0432(12) Uani 1 1 d . . .
N4 N 0.5633(5) 0.2911(4) 0.4212(3) 0.0477(12) Uani 1 1 d . . .
N5 N 0.8653(6) 0.1482(5) 1.0691(4) 0.0687(16) Uani 1 1 d . . .
H5A H 0.9236 0.1191 1.0813 0.082 Uiso 1 1 calc R . .
N6 N 0.1371(6) 0.1277(6) 0.9056(5) 0.084(2) Uani 1 1 d . . .
H6A H 0.1066 0.1137 0.9556 0.101 Uiso 1 1 calc R . .
C1 C 0.7805(6) 0.2141(5) 0.3602(5) 0.0604(18) Uani 1 1 d . . .
H1A H 0.7183 0.1734 0.3104 0.072 Uiso 1 1 calc R . .
C2 C 0.8702(8) 0.2780(7) 0.3322(6) 0.081(2) Uani 1 1 d . . .
H2A H 0.8689 0.2788 0.2648 0.097 Uiso 1 1 calc R . .
C3 C 0.9594(7) 0.3391(7) 0.4044(7) 0.083(2) Uani 1 1 d . . .
H3A H 1.0179 0.3846 0.3867 0.100 Uiso 1 1 calc R . .
C4 C 0.9647(6) 0.3349(5) 0.5045(5) 0.0579(17) Uani 1 1 d . . .
C5 C 1.0571(7) 0.3950(6) 0.5853(7) 0.079(2) Uani 1 1 d . . .
H5B H 1.1146 0.4450 0.5721 0.095 Uiso 1 1 calc R . .
C6 C 1.0632(6) 0.3814(6) 0.6791(7) 0.074(2) Uani 1 1 d . . .
H6B H 1.1259 0.4204 0.7293 0.089 Uiso 1 1 calc R . .
C7 C 0.9751(5) 0.3084(5) 0.7032(5) 0.0515(16) Uani 1 1 d . . .
C8 C 0.9796(6) 0.2845(6) 0.7985(5) 0.067(2) Uani 1 1 d . . .
H8A H 1.0410 0.3205 0.8512 0.081 Uiso 1 1 calc R . .
C9 C 0.8963(6) 0.2105(6) 0.8138(5) 0.065(2) Uani 1 1 d . . .
H9A H 0.9007 0.1933 0.8760 0.078 Uiso 1 1 calc R . .
C10 C 0.8030(6) 0.1596(5) 0.7350(5) 0.0552(17) Uani 1 1 d . . .
H10A H 0.7465 0.1075 0.7462 0.066 Uiso 1 1 calc R . .
C11 C 0.8784(5) 0.2527(5) 0.6285(4) 0.0446(14) Uani 1 1 d . . .
C12 C 0.8727(5) 0.2659(5) 0.5273(5) 0.0478(15) Uani 1 1 d . . .
C13 C 0.5204(6) 0.2705(5) 0.3229(5) 0.0604(18) Uani 1 1 d . . .
H13A H 0.4853 0.2027 0.2896 0.072 Uiso 1 1 calc R . .
C14 C 0.5263(8) 0.3478(6) 0.2677(5) 0.073(2) Uani 1 1 d . . .
H14A H 0.4966 0.3309 0.1988 0.088 Uiso 1 1 calc R . .
C15 C 0.5749(7) 0.4463(6) 0.3151(6) 0.070(2) Uani 1 1 d . . .
H15A H 0.5816 0.4972 0.2784 0.084 Uiso 1 1 calc R . .
C16 C 0.6164(6) 0.4732(5) 0.4208(5) 0.0544(17) Uani 1 1 d . . .
C17 C 0.6606(6) 0.5773(5) 0.4772(6) 0.065(2) Uani 1 1 d . . .
H17A H 0.6635 0.6312 0.4442 0.078 Uiso 1 1 calc R . .
C18 C 0.6977(6) 0.5981(5) 0.5767(6) 0.066(2) Uani 1 1 d . . .
H18A H 0.7279 0.6662 0.6118 0.079 Uiso 1 1 calc R . .
C19 C 0.6916(6) 0.5172(5) 0.6305(5) 0.0543(17) Uani 1 1 d . . .
C20 C 0.7237(6) 0.5361(5) 0.7352(6) 0.066(2) Uani 1 1 d . . .
H20A H 0.7557 0.6031 0.7725 0.079 Uiso 1 1 calc R . .
C21 C 0.7085(7) 0.4573(6) 0.7824(5) 0.069(2) Uani 1 1 d . . .
H21A H 0.7277 0.4693 0.8521 0.082 Uiso 1 1 calc R . .
C22 C 0.6633(6) 0.3579(5) 0.7239(5) 0.0566(17) Uani 1 1 d . . .
H22A H 0.6529 0.3043 0.7571 0.068 Uiso 1 1 calc R . .
C23 C 0.6476(5) 0.4137(4) 0.5771(5) 0.0453(14) Uani 1 1 d . . .
C24 C 0.6088(5) 0.3915(4) 0.4702(5) 0.0439(14) Uani 1 1 d . . .
C25 C 0.5014(5) 0.0296(4) 0.7064(4) 0.0414(14) Uani 1 1 d . . .
C26 C 0.5228(6) 0.0364(5) 0.8183(4) 0.0518(17) Uani 1 1 d . . .
H26A H 0.6019 0.0264 0.8390 0.062 Uiso 1 1 calc R . .
H26B H 0.4679 -0.0199 0.8316 0.062 Uiso 1 1 calc R . .
C27 C 0.5103(6) 0.1372(5) 0.8831(4) 0.0558(17) Uani 1 1 d . . .
H27A H 0.4285 0.1428 0.8696 0.067 Uiso 1 1 calc R . .
H27B H 0.5572 0.1943 0.8637 0.067 Uiso 1 1 calc R . .
C28 C 0.5487(6) 0.1472(5) 0.9957(4) 0.0532(16) Uani 1 1 d . . .
H28A H 0.5191 0.2030 1.0321 0.064 Uiso 1 1 calc R . .
H28B H 0.5133 0.0839 1.0129 0.064 Uiso 1 1 calc R . .
C29 C 0.6794(6) 0.1677(5) 1.0292(4) 0.0512(16) Uani 1 1 d . . .
C30 C 0.7471(7) 0.0992(6) 1.0441(5) 0.067(2) Uani 1 1 d . . .
H30A H 0.7185 0.0291 1.0384 0.080 Uiso 1 1 calc R . .
C31 C 0.8734(6) 0.2514(6) 1.0711(4) 0.0564(17) Uani 1 1 d . . .
C32 C 0.9722(7) 0.3304(6) 1.0917(5) 0.069(2) Uani 1 1 d . . .
H32A H 1.0479 0.3193 1.1078 0.083 Uiso 1 1 calc R . .
C33 C 0.9524(8) 0.4254(7) 1.0870(6) 0.085(3) Uani 1 1 d . . .
H33A H 1.0171 0.4806 1.1009 0.102 Uiso 1 1 calc R . .
C34 C 0.8396(8) 0.4444(6) 1.0622(6) 0.081(2) Uani 1 1 d . . .
H34A H 0.8303 0.5108 1.0600 0.097 Uiso 1 1 calc R . .
C35 C 0.7427(7) 0.3642(5) 1.0413(5) 0.0624(19) Uani 1 1 d . . .
H35A H 0.6673 0.3759 1.0243 0.075 Uiso 1 1 calc R . .
C36 C 0.7581(6) 0.2656(5) 1.0457(4) 0.0517(16) Uani 1 1 d . . .
C37 C 0.3260(5) 0.0991(5) 0.4873(4) 0.0434(14) Uani 1 1 d . . .
C38 C 0.1928(6) 0.0810(5) 0.4671(5) 0.0557(17) Uani 1 1 d . . .
H38A H 0.1593 0.0076 0.4428 0.067 Uiso 1 1 calc R . .
H38B H 0.1670 0.1158 0.4154 0.067 Uiso 1 1 calc R . .
C39 C 0.1486(6) 0.1213(5) 0.5623(5) 0.0589(17) Uani 1 1 d . . .
H39A H 0.0635 0.1130 0.5467 0.071 Uiso 1 1 calc R . .
H39B H 0.1832 0.1944 0.5874 0.071 Uiso 1 1 calc R . .
C40 C 0.1809(7) 0.0632(6) 0.6434(5) 0.069(2) Uani 1 1 d . . .
H40A H 0.1294 -0.0050 0.6244 0.083 Uiso 1 1 calc R . .
H40B H 0.2609 0.0539 0.6428 0.083 Uiso 1 1 calc R . .
C41 C 0.1740(7) 0.1108(6) 0.7488(5) 0.0646(19) Uani 1 1 d . . .
C42 C 0.1106(7) 0.0669(6) 0.8105(7) 0.076(2) Uani 1 1 d . . .
H42A H 0.0565 0.0040 0.7904 0.091 Uiso 1 1 calc R . .
C43 C 0.2198(8) 0.2144(7) 0.9089(6) 0.073(2) Uani 1 1 d . . .
C44 C 0.2775(10) 0.2949(9) 0.9893(7) 0.098(3) Uani 1 1 d . . .
H44A H 0.2622 0.2971 1.0537 0.118 Uiso 1 1 calc R . .
C45 C 0.3586(10) 0.3715(8) 0.9693(8) 0.102(3) Uani 1 1 d . . .
H45A H 0.3974 0.4280 1.0209 0.123 Uiso 1 1 calc R . .
C46 C 0.3838(9) 0.3661(7) 0.8730(8) 0.095(3) Uani 1 1 d . . .
H46A H 0.4404 0.4184 0.8621 0.114 Uiso 1 1 calc R . .
C47 C 0.3269(7) 0.2854(7) 0.7939(6) 0.076(2) Uani 1 1 d . . .
H47A H 0.3445 0.2835 0.7302 0.091 Uiso 1 1 calc R . .
C48 C 0.2428(7) 0.2066(6) 0.8096(5) 0.0645(19) Uani 1 1 d . . .
O6 O 0.0899(5) 0.0762(5) 0.0953(4) 0.0855(17) Uani 1 1 d D A .
N7 N 0.1668(7) 0.1257(6) 0.1695(6) 0.093(2) Uani 1 1 d D . .

loop_
_atom_site_aniso_label
_atom_site_aniso_U_11
_atom_site_aniso_U_22
_atom_site_aniso_U_33
_atom_site_aniso_U_23
_atom_site_aniso_U_13
_atom_site_aniso_U_12
O7 0.135(9) 0.129(9) 0.119(9) -0.015(6) 0.015(7) 0.043(7)
O5 0.159(7) 0.158(7) 0.159(7) 0.0367(19) 0.0296(17) 0.0346(18)
O7B 0.138(9) 0.138(9) 0.138(9) 0.032(2) 0.026(2) 0.030(2)
O5B 0.023(8) 0.34(4) 0.162(19) 0.01(2) -0.005(9) -0.002(14)
Sm1 0.0535(2) 0.02923(19) 0.03290(19) 0.00711(13) 0.00476(14) 0.00158(14)
O1 0.066(3) 0.036(2) 0.033(2) 0.0084(18) 0.0084(19) 0.004(2)
O2 0.069(3) 0.033(2) 0.036(2) 0.0072(18) 0.006(2) -0.003(2)
O3 0.057(3) 0.032(2) 0.074(3) 0.013(2) 0.015(2) 0.009(2)
O4 0.054(2) 0.032(2) 0.042(2) 0.0079(18) 0.0054(19) 0.0081(19)
N1 0.057(3) 0.049(3) 0.042(3) 0.013(2) 0.014(2) 0.007(3)
N2 0.058(3) 0.041(3) 0.038(3) 0.007(2) 0.005(2) 0.007(2)
N3 0.053(3) 0.030(3) 0.040(3) 0.003(2) 0.004(2) 0.003(2)
N4 0.064(3) 0.042(3) 0.039(3) 0.013(2) 0.008(2) 0.013(3)
N5 0.074(4) 0.067(4) 0.067(4) 0.017(3) -0.001(3) 0.027(3)
N6 0.101(5) 0.113(6) 0.070(5) 0.048(4) 0.046(4) 0.052(5)
C1 0.076(5) 0.065(5) 0.044(4) 0.020(3) 0.018(3) 0.008(4)
C2 0.091(6) 0.100(7) 0.056(5) 0.027(5) 0.028(4) 0.009(5)
C3 0.079(6) 0.087(6) 0.100(7) 0.040(5) 0.044(5) 0.014(5)
C4 0.049(4) 0.062(5) 0.066(5) 0.019(4) 0.021(3) 0.010(3)
C5 0.055(5) 0.062(5) 0.120(7) 0.022(5) 0.025(5) 0.005(4)
C6 0.047(4) 0.064(5) 0.096(6) 0.006(5) -0.003(4) -0.002(4)
C7 0.042(4) 0.048(4) 0.060(4) 0.004(3) 0.001(3) 0.016(3)
C8 0.057(4) 0.073(5) 0.063(5) 0.002(4) -0.012(4) 0.024(4)
C9 0.069(5) 0.084(6) 0.042(4) 0.014(4) 0.003(3) 0.022(4)
C10 0.056(4) 0.067(5) 0.045(4) 0.016(3) 0.010(3) 0.015(3)
C11 0.042(3) 0.040(4) 0.051(4) 0.008(3) 0.008(3) 0.012(3)
C12 0.046(4) 0.042(4) 0.055(4) 0.008(3) 0.012(3) 0.011(3)
C13 0.084(5) 0.058(4) 0.041(4) 0.015(3) 0.005(3) 0.022(4)
C14 0.118(7) 0.068(5) 0.046(4) 0.024(4) 0.020(4) 0.038(5)
C15 0.097(6) 0.059(5) 0.075(5) 0.041(4) 0.033(4) 0.030(4)
C16 0.055(4) 0.046(4) 0.071(5) 0.024(3) 0.023(3) 0.012(3)
C17 0.071(5) 0.033(4) 0.101(6) 0.033(4) 0.022(4) 0.007(3)
C18 0.058(4) 0.033(4) 0.107(6) 0.017(4) 0.017(4) 0.009(3)
C19 0.049(4) 0.036(4) 0.073(5) 0.006(3) 0.012(3) 0.004(3)
C20 0.062(4) 0.037(4) 0.080(5) -0.011(4) -0.008(4) 0.005(3)
C21 0.081(5) 0.062(5) 0.051(4) -0.010(4) -0.006(4) 0.024(4)
C22 0.068(4) 0.046(4) 0.047(4) -0.004(3) 0.004(3) 0.013(3)
C23 0.040(3) 0.036(3) 0.055(4) 0.002(3) 0.010(3) 0.002(3)
C24 0.047(3) 0.028(3) 0.061(4) 0.013(3) 0.015(3) 0.009(3)
C25 0.052(4) 0.038(4) 0.034(3) 0.008(3) 0.009(3) 0.009(3)
C26 0.075(4) 0.042(4) 0.031(3) 0.008(3) 0.007(3) -0.002(3)
C27 0.064(4) 0.059(4) 0.044(4) 0.011(3) 0.003(3) 0.021(3)
C28 0.067(4) 0.053(4) 0.036(3) 0.002(3) 0.013(3) 0.008(3)
C29 0.069(4) 0.053(4) 0.035(3) 0.016(3) 0.007(3) 0.017(4)
C30 0.082(6) 0.062(5) 0.049(4) 0.013(4) -0.001(4) 0.008(4)
C31 0.059(4) 0.067(5) 0.039(4) 0.009(3) 0.001(3) 0.013(4)
C32 0.062(5) 0.079(6) 0.063(5) 0.012(4) 0.005(4) 0.014(4)
C33 0.082(6) 0.077(6) 0.075(6) 0.015(5) -0.004(5) -0.019(5)
C34 0.093(6) 0.049(5) 0.087(6) 0.008(4) -0.006(5) 0.008(4)
C35 0.069(5) 0.050(4) 0.059(4) 0.007(3) -0.002(4) 0.009(4)
C36 0.056(4) 0.055(4) 0.040(3) 0.009(3) 0.003(3) 0.007(3)
C37 0.056(4) 0.039(4) 0.036(3) 0.008(3) 0.008(3) 0.011(3)
C38 0.060(4) 0.046(4) 0.055(4) 0.007(3) 0.004(3) 0.007(3)
C39 0.060(4) 0.063(5) 0.059(4) 0.018(4) 0.017(3) 0.017(4)
C40 0.079(5) 0.067(5) 0.072(5) 0.024(4) 0.023(4) 0.028(4)
C41 0.073(5) 0.076(5) 0.062(5) 0.032(4) 0.028(4) 0.028(4)
C42 0.082(6) 0.074(6) 0.095(6) 0.044(5) 0.036(5) 0.031(5)
C43 0.082(6) 0.090(6) 0.073(6) 0.041(5) 0.028(5) 0.049(5)
C44 0.129(9) 0.121(9) 0.056(5) 0.007(6) 0.015(6) 0.073(7)
C45 0.125(9) 0.090(8) 0.085(7) 0.006(6) -0.015(6) 0.046(7)
C46 0.110(8) 0.077(7) 0.099(7) 0.030(6) 0.004(6) 0.029(6)
C47 0.092(6) 0.075(6) 0.070(5) 0.029(5) 0.012(5) 0.031(5)
C48 0.071(5) 0.074(5) 0.066(5) 0.031(4) 0.025(4) 0.034(4)
O6 0.076(4) 0.099(4) 0.065(3) 0.010(3) 0.003(3) -0.004(3)
N7 0.095(7) 0.089(6) 0.089(6) 0.028(5) 0.003(5) 0.006(5)

loop_
_atom_type_symbol
_atom_type_description
_atom_type_scat_dispersion_real
_atom_type_scat_dispersion_imag
_atom_type_scat_source
C C 0.0033 0.0016 'International Tables Vol C Tables 4.2.6.8 and 6.1.1.4'
N N 0.0061 0.0033 'International Tables Vol C Tables 4.2.6.8 and 6.1.1.4'
O O 0.0106 0.0060 'International Tables Vol C Tables 4.2.6.8 and 6.1.1.4'
Sm Sm -0.1638 3.4418 'International Tables Vol C Tables 4.2.6.8 and 6.1.1.4'
H H 0.0000 0.0000 'International Tables Vol C Tables 4.2.6.8 and 6.1.1.4'

loop_
_geom_angle_atom_site_label_1
_geom_angle_atom_site_label_2
_geom_angle_atom_site_label_3
_geom_angle
_geom_angle_site_symmetry_1
_geom_angle_site_symmetry_3
N7 O7B O5B 55.0(11) . .
N7 O5B O7B 55.0(11) . .
O2 Sm1 O4 76.48(13) 2_656 2_656
O2 Sm1 O1 138.77(13) 2_656 .
O4 Sm1 O1 74.82(13) 2_656 .
O2 Sm1 O3 96.34(15) 2_656 .
O4 Sm1 O3 125.87(13) 2_656 .
O1 Sm1 O3 77.65(14) . .
O2 Sm1 O4 71.09(12) 2_656 .
O4 Sm1 O4 76.82(15) 2_656 .
O1 Sm1 O4 73.98(12) . .
O3 Sm1 O4 50.98(13) . .
O2 Sm1 N3 137.14(14) 2_656 .
O4 Sm1 N3 141.45(14) 2_656 .
O1 Sm1 N3 81.78(13) . .
O3 Sm1 N3 76.63(14) . .
O4 Sm1 N3 125.42(14) . .
O2 Sm1 N2 124.10(15) 2_656 .
O4 Sm1 N2 74.84(14) 2_656 .
O1 Sm1 N2 75.21(14) . .
O3 Sm1 N2 139.13(15) . .
O4 Sm1 N2 142.46(13) . .
N3 Sm1 N2 69.75(15) . .
O2 Sm1 N1 74.55(14) 2_656 .
O4 Sm1 N1 94.11(15) 2_656 .
O1 Sm1 N1 136.19(14) . .
O3 Sm1 N1 136.29(15) . .
O4 Sm1 N1 145.61(14) . .
N3 Sm1 N1 81.94(15) . .
N2 Sm1 N1 61.01(15) . .
O2 Sm1 N4 75.57(14) 2_656 .
O4 Sm1 N4 149.81(14) 2_656 .
O1 Sm1 N4 135.05(14) . .
O3 Sm1 N4 68.77(14) . .
O4 Sm1 N4 104.39(14) . .
N3 Sm1 N4 62.37(14) . .
N2 Sm1 N4 112.51(15) . .
N1 Sm1 N4 67.56(16) . .
O2 Sm1 Sm1 69.01(9) 2_656 2_656
O4 Sm1 Sm1 40.40(9) 2_656 2_656
O1 Sm1 Sm1 69.92(9) . 2_656
O3 Sm1 Sm1 86.45(9) . 2_656
O4 Sm1 Sm1 36.41(9) . 2_656
N3 Sm1 Sm1 149.61(10) . 2_656
N2 Sm1 Sm1 111.61(10) . 2_656
N1 Sm1 Sm1 126.37(11) . 2_656
N4 Sm1 Sm1 133.82(11) . 2_656
C25 O1 Sm1 135.1(4) . .
C25 O2 Sm1 139.4(3) . 2_656
C37 O3 Sm1 97.4(4) . .
C37 O4 Sm1 160.0(4) . 2_656
C37 O4 Sm1 91.4(3) . .
Sm1 O4 Sm1 103.18(15) 2_656 .
C1 N1 C12 118.2(5) . .
C1 N1 Sm1 123.0(4) . .
C12 N1 Sm1 115.9(4) . .
C10 N2 C11 116.9(5) . .
C10 N2 Sm1 123.5(4) . .
C11 N2 Sm1 116.7(4) . .
C22 N3 C23 117.3(5) . .
C22 N3 Sm1 122.5(4) . .
C23 N3 Sm1 119.6(4) . .
C13 N4 C24 118.3(5) . .
C13 N4 Sm1 122.4(4) . .
C24 N4 Sm1 119.0(4) . .
C31 N5 C30 108.3(6) . .
C42 N6 C43 109.2(7) . .
N1 C1 C2 122.8(7) . .
C3 C2 C1 118.9(7) . .
C2 C3 C4 120.8(7) . .
C3 C4 C12 117.2(7) . .
C3 C4 C5 124.5(7) . .
C12 C4 C5 118.3(7) . .
C6 C5 C4 122.0(7) . .
C5 C6 C7 120.9(7) . .
C11 C7 C8 116.3(6) . .
C11 C7 C6 119.4(6) . .
C8 C7 C6 124.2(6) . .
C9 C8 C7 120.6(6) . .
C8 C9 C10 119.0(7) . .
N2 C10 C9 123.7(6) . .
N2 C11 C7 123.3(6) . .
N2 C11 C12 116.9(5) . .
C7 C11 C12 119.7(6) . .
N1 C12 C4 121.9(6) . .
N1 C12 C11 118.6(5) . .
C4 C12 C11 119.5(6) . .
N4 C13 C14 122.3(7) . .
C15 C14 C13 119.5(7) . .
C14 C15 C16 120.5(6) . .
C24 C16 C15 116.5(6) . .
C24 C16 C17 120.0(6) . .
C15 C16 C17 123.5(6) . .
C18 C17 C16 120.8(6) . .
C17 C18 C19 121.1(7) . .
C20 C19 C23 117.7(6) . .
C20 C19 C18 122.9(6) . .
C23 C19 C18 119.4(7) . .
C21 C20 C19 120.3(6) . .
C20 C21 C22 118.2(7) . .
N3 C22 C21 125.0(7) . .
N3 C23 C19 121.6(6) . .
N3 C23 C24 118.9(5) . .
C19 C23 C24 119.3(6) . .
N4 C24 C16 122.8(6) . .
N4 C24 C23 117.9(5) . .
C16 C24 C23 119.3(6) . .
O1 C25 O2 124.3(5) . .
O1 C25 C26 118.7(5) . .
O2 C25 C26 117.1(5) . .
C25 C26 C27 115.4(5) . .
C26 C27 C28 113.9(5) . .
C29 C28 C27 113.4(5) . .
C30 C29 C36 106.5(6) . .
C30 C29 C28 128.2(7) . .
C36 C29 C28 125.2(6) . .
C29 C30 N5 110.3(7) . .
N5 C31 C32 129.5(7) . .
N5 C31 C36 107.2(6) . .
C32 C31 C36 123.2(7) . .
C33 C32 C31 116.1(8) . .
C32 C33 C34 123.2(8) . .
C35 C34 C33 119.6(8) . .
C34 C35 C36 119.5(7) . .
C35 C36 C31 118.4(6) . .
C35 C36 C29 134.0(7) . .
C31 C36 C29 107.7(6) . .
O3 C37 O4 120.1(5) . .
O3 C37 C38 120.3(5) . .
O4 C37 C38 119.7(5) . .
C37 C38 C39 110.9(5) . .
C38 C39 C40 110.9(6) . .
C41 C40 C39 117.5(6) . .
C42 C41 C48 105.6(7) . .
C42 C41 C40 127.2(8) . .
C48 C41 C40 126.9(6) . .
C41 C42 N6 111.0(8) . .
N6 C43 C44 130.2(9) . .
N6 C43 C48 106.4(8) . .
C44 C43 C48 123.4(9) . .
C45 C44 C43 116.8(9) . .
C44 C45 C46 121.3(10) . .
C47 C46 C45 121.5(10) . .
C46 C47 C48 119.6(8) . .
C47 C48 C43 117.3(8) . .
C47 C48 C41 134.7(7) . .
C43 C48 C41 107.9(7) . .
O7B N7 O5B 70(2) . .
O7B N7 O5 115.0(17) . .
O5B N7 O5 61.4(18) . .
O7B N7 O6 123.7(15) . .
O5B N7 O6 125.4(14) . .
O5 N7 O6 119.0(11) . .
O7B N7 O7 59.3(14) . .
O5B N7 O7 116.7(19) . .
O5 N7 O7 108.7(13) . .
O6 N7 O7 113.7(10) . .

loop_
_geom_bond_atom_site_label_1
_geom_bond_atom_site_label_2
_geom_bond_distance
_geom_bond_site_symmetry_2
O7 N7 1.246(6) .
O5 N7 1.246(6) .
O7B N7 1.139(12) .
O7B O5B 1.31(4) .
O5B N7 1.140(12) .
Sm1 O2 2.352(4) 2_656
Sm1 O4 2.372(4) 2_656
Sm1 O1 2.392(4) .
Sm1 O3 2.484(4) .
Sm1 O4 2.590(4) .
Sm1 N3 2.619(4) .
Sm1 N2 2.657(5) .
Sm1 N1 2.666(5) .
Sm1 N4 2.666(5) .
Sm1 Sm1 3.8903(6) 2_656
O1 C25 1.261(6) .
O2 C25 1.264(6) .
O2 Sm1 2.352(4) 2_656
O3 C37 1.242(6) .
O4 C37 1.281(7) .
O4 Sm1 2.372(4) 2_656
N1 C1 1.334(7) .
N1 C12 1.359(7) .
N2 C10 1.324(7) .
N2 C11 1.361(7) .
N3 C22 1.309(7) .
N3 C23 1.374(7) .
N4 C13 1.331(7) .
N4 C24 1.363(7) .
N5 C31 1.374(9) .
N5 C30 1.385(9) .
N6 C42 1.365(10) .
N6 C43 1.368(10) .
C1 C2 1.389(9) .
C2 C3 1.353(11) .
C3 C4 1.388(10) .
C4 C12 1.411(8) .
C4 C5 1.431(10) .
C5 C6 1.337(11) .
C6 C7 1.420(9) .
C7 C11 1.400(8) .
C7 C8 1.410(9) .
C8 C9 1.339(10) .
C9 C10 1.391(9) .
C11 C12 1.436(8) .
C13 C14 1.407(9) .
C14 C15 1.341(10) .
C15 C16 1.420(9) .
C16 C24 1.404(8) .
C16 C17 1.430(9) .
C17 C18 1.336(10) .
C18 C19 1.434(9) .
C19 C20 1.399(9) .
C19 C23 1.411(8) .
C20 C21 1.352(10) .
C21 C22 1.390(9) .
C23 C24 1.433(8) .
C25 C26 1.510(7) .
C26 C27 1.521(8) .
C27 C28 1.526(8) .
C28 C29 1.492(9) .
C29 C30 1.349(9) .
C29 C36 1.427(9) .
C31 C32 1.379(9) .
C31 C36 1.404(9) .
C32 C33 1.357(11) .
C33 C34 1.399(12) .
C34 C35 1.374(10) .
C35 C36 1.388(9) .
C37 C38 1.513(9) .
C38 C39 1.523(8) .
C39 C40 1.529(9) .
C40 C41 1.494(9) .
C41 C42 1.362(9) .
C41 C48 1.425(10) .
C43 C44 1.384(12) .
C43 C48 1.425(10) .
C44 C45 1.374(13) .
C45 C46 1.396(13) .
C46 C47 1.372(11) .
C47 C48 1.390(10) .
O6 N7 1.246(6) .
